data_7114542
loop_
_publ_author_name
'Kumaraswamy, Sudha'
'Kommana, Praveen'
'Satish Kumar, N.'
'Kumara Swamy, K. C.'

_publ_section_title
;
 Novel reactions of phosphorus(iii) azides and isocyanates: unusual modes
 of cycloaddition with dipolarophiles and an unexpected case of ring
 expansionElectronic supplementary information (ESI) available: Platon
 diagrams with selected bond parameters for 4 and 6 and experimental
 details. See http://www.rsc.org/suppdata/cc/b1/b107087h/
;
_journal_issue 1
_journal_name_full 'Chemical Communications'
_journal_page_first 40
_journal_paper_doi 10.1039/b107087h
_journal_year 2002
_chemical_formula_sum 'C40 H53 N2 O8 P'
_chemical_formula_weight 720.81
_chemical_name_systematic
; 
? 
;
_space_group_IT_number 2
_symmetry_cell_setting triclinic
_symmetry_space_group_name_Hall '-P 1'
_symmetry_space_group_name_H-M 'P -1'
_atom_sites_solution_hydrogens geom
_atom_sites_solution_primary direct
_atom_sites_solution_secondary difmap
_audit_creation_method SHELXL-97
_cell_angle_alpha 110.66(6)
_cell_angle_beta 103.36(7)
_cell_angle_gamma 90.53(7)
_cell_formula_units_Z 2
_cell_length_a 11.792(7)
_cell_length_b 12.580(7)
_cell_length_c 15.162(9)
_cell_measurement_temperature 293(2)
_cell_volume 2037(2)
_computing_structure_refinement 'SHELXL-97 (Sheldrick, 1997)'
_computing_structure_solution 'SHELXS-97 (Sheldrick, 1990)'
_diffrn_ambient_temperature 293(2)
_diffrn_measured_fraction_theta_full 0.913
_diffrn_measured_fraction_theta_max 0.913
_diffrn_radiation_monochromator graphite
_diffrn_radiation_source 'fine-focus sealed tube'
_diffrn_radiation_type MoK\a
_diffrn_radiation_wavelength 0.71073
_diffrn_reflns_av_R_equivalents 0.0388
_diffrn_reflns_av_sigmaI/netI 0.0362
_diffrn_reflns_limit_h_max 13
_diffrn_reflns_limit_h_min -13
_diffrn_reflns_limit_k_max 13
_diffrn_reflns_limit_k_min -14
_diffrn_reflns_limit_l_max 17
_diffrn_reflns_limit_l_min -17
_diffrn_reflns_number 12664
_diffrn_reflns_theta_full 24.01
_diffrn_reflns_theta_max 24.01
_diffrn_reflns_theta_min 2.89
_exptl_absorpt_coefficient_mu 0.118
_exptl_crystal_density_diffrn 1.175
_exptl_crystal_density_method 'not measured'
_exptl_crystal_F_000 772
_exptl_crystal_size_max 0.40
_exptl_crystal_size_mid 0.30
_exptl_crystal_size_min 0.30
_refine_diff_density_max 0.296
_refine_diff_density_min -0.263
_refine_diff_density_rms 0.036
_refine_ls_extinction_method none
_refine_ls_goodness_of_fit_ref 1.033
_refine_ls_hydrogen_treatment mixed
_refine_ls_matrix_type full
_refine_ls_number_parameters 480
_refine_ls_number_reflns 5850
_refine_ls_number_restraints 0
_refine_ls_restrained_S_all 1.033
_refine_ls_R_factor_all 0.0478
_refine_ls_R_factor_gt 0.0423
_refine_ls_shift/su_max 0.001
_refine_ls_shift/su_mean 0.000
_refine_ls_structure_factor_coef Fsqd
_refine_ls_weighting_details 'w=1/[\s^2^(Fo^2^)+(0.0844P)^2^+0.3671P] where P=(Fo^2^+2Fc^2^)/3'
_refine_ls_weighting_scheme calc
_refine_ls_wR_factor_gt 0.1218
_refine_ls_wR_factor_ref 0.1292
_reflns_number_gt 5108
_reflns_number_total 5850
_reflns_threshold_expression >2sigma(I)
_cod_data_source_file b107087h.txt
_cod_data_source_block compound_5
_cod_depositor_comments
;
The following automatic conversions were performed:

'_refine_ls_weighting_scheme' value 'calc
w=1/[\s^2^(Fo^2^)+(0.0844P)^2^+0.3671P] where P=(Fo^2^+2Fc^2^)/3' was
changed to 'calc'. New tag '_refine_ls_weighting_details' was
created. The value of the new tag was set to
'w=1/[\s^2^(Fo^2^)+(0.0844P)^2^+0.3671P] where P=(Fo^2^+2Fc^2^)/3'.

Automatic conversion script
Id: cif_fix_values 3143 2015-03-26 13:38:13Z robertas 
;
_cod_original_sg_symbol_H-M p-1
_cod_database_code 7114542

loop_
_symmetry_equiv_pos_as_xyz
'x, y, z'
'-x, -y, -z'

loop_
_atom_site_label
_atom_site_type_symbol
_atom_site_fract_x
_atom_site_fract_y
_atom_site_fract_z
_atom_site_U_iso_or_equiv
_atom_site_adp_type
_atom_site_occupancy
_atom_site_calc_flag
_atom_site_refinement_flags
P P 0.88314(4) 0.29686(4) 0.24414(3) 0.03206(16) Uani 1 d .
O1 O 0.92169(10) 0.35550(10) 0.17821(8) 0.0372(3) Uani 1 d .
O2 O 0.75784(10) 0.33112(10) 0.25325(8) 0.0378(3) Uani 1 d .
O3 O 0.78925(12) 0.04988(12) 0.23259(11) 0.0548(4) Uani 1 d .
O4 O 1.14314(13) -0.01709(15) 0.16878(11) 0.0635(4) Uani 1 d .
O5 O 0.96294(11) -0.10242(12) 0.09012(9) 0.0485(4) Uani 1 d .
O6 O 1.15497(15) -0.06491(14) 0.37839(12) 0.0685(5) Uani 1 d .
O7 O 1.26731(14) 0.10314(15) 0.44741(12) 0.0724(5) Uani 1 d .
O8 O 0.95160(11) 0.37250(10) 0.35162(8) 0.0402(3) Uani 1 d .
N1 N 0.91300(12) 0.17158(12) 0.20615(9) 0.0354(3) Uani 1 d .
N2 N 1.02759(14) 0.18057(12) 0.41044(10) 0.0410(4) Uani 1 d .
C1 C 0.85289(15) 0.41247(14) 0.12196(11) 0.0331(4) Uani 1 d .
C2 C 0.90025(17) 0.51910(15) 0.12896(12) 0.0384(4) Uani 1 d .
C3 C 0.82726(19) 0.57142(16) 0.07298(14) 0.0479(5) Uani 1 d .
H3 H 0.8539 0.6428 0.0760 0.058 Uiso 1 calc R
C4 C 0.71718(19) 0.52255(19) 0.01305(15) 0.0520(5) Uani 1 d .
C5 C 0.67908(17) 0.41415(18) 0.00488(13) 0.0456(5) Uani 1 d .
H5 H 0.6072 0.3792 -0.0373 0.055 Uiso 1 calc R
C6 C 0.74638(15) 0.35615(15) 0.05865(12) 0.0355(4) Uani 1 d .
C7 C 0.70479(15) 0.23438(15) 0.04295(12) 0.0383(4) Uani 1 d .
H7A H 0.6681 0.1949 -0.0257 0.046 Uiso 1 calc R
H7B H 0.7728 0.1959 0.0595 0.046 Uiso 1 calc R
C8 C 0.61953(15) 0.22281(14) 0.10050(13) 0.0367(4) Uani 1 d .
C9 C 0.50897(16) 0.16337(16) 0.05078(14) 0.0434(4) Uani 1 d .
H9 H 0.4897 0.1317 -0.0169 0.052 Uiso 1 calc R
C10 C 0.42804(16) 0.15070(17) 0.09985(16) 0.0480(5) Uani 1 d .
C11 C 0.46006(17) 0.19911(18) 0.20131(16) 0.0504(5) Uani 1 d .
H11 H 0.4052 0.1915 0.2345 0.060 Uiso 1 calc R
C12 C 0.56904(17) 0.25825(16) 0.25640(14) 0.0432(4) Uani 1 d .
C13 C 0.64677(15) 0.26739(14) 0.20163(13) 0.0370(4) Uani 1 d .
C14 C 1.02254(19) 0.57576(16) 0.19300(14) 0.0504(5) Uani 1 d .
C15 C 1.11751(19) 0.4929(2) 0.17643(17) 0.0614(6) Uani 1 d .
H15A H 1.1049 0.4335 0.2002 0.092 Uiso 1 calc R
H15B H 1.1933 0.5337 0.2107 0.092 Uiso 1 calc R
H15C H 1.1135 0.4597 0.1081 0.092 Uiso 1 calc R
C16 C 1.0201(2) 0.6188(2) 0.30084(16) 0.0693(7) Uani 1 d .
H16A H 0.9653 0.6751 0.3122 0.104 Uiso 1 calc R
H16B H 1.0967 0.6524 0.3408 0.104 Uiso 1 calc R
H16C H 0.9967 0.5560 0.3168 0.104 Uiso 1 calc R
C17 C 1.0596(3) 0.6782(2) 0.1693(2) 0.0918(9) Uani 1 d .
H17A H 1.0648 0.6522 0.1028 0.138 Uiso 1 calc R
H17B H 1.1346 0.7137 0.2116 0.138 Uiso 1 calc R
H17C H 1.0027 0.7324 0.1786 0.138 Uiso 1 calc R
C18 C 0.6422(2) 0.5870(3) -0.0432(2) 0.0813(9) Uani 1 d .
H18A H 0.6268 0.6578 0.0017 0.122 Uiso 1 calc R
H18B H 0.5695 0.5415 -0.0807 0.122 Uiso 1 calc R
H18C H 0.6830 0.6022 -0.0860 0.122 Uiso 1 calc R
C19 C 0.30785(19) 0.0883(2) 0.0440(2) 0.0692(7) Uani 1 d .
H19A H 0.2569 0.1404 0.0262 0.104 Uiso 1 calc R
H19B H 0.2763 0.0578 0.0841 0.104 Uiso 1 calc R
H19C H 0.3143 0.0271 -0.0138 0.104 Uiso 1 calc R
C20 C 0.5999(2) 0.3084(2) 0.36894(16) 0.0581(6) Uani 1 d .
C21 C 0.7029(2) 0.2527(3) 0.41145(17) 0.0751(7) Uani 1 d .
H21A H 0.6865 0.1711 0.3829 0.113 Uiso 1 calc R
H21B H 0.7140 0.2773 0.4807 0.113 Uiso 1 calc R
H21C H 0.7728 0.2748 0.3973 0.113 Uiso 1 calc R
C22 C 0.6295(3) 0.4394(2) 0.40684(19) 0.0805(8) Uani 1 d .
H22A H 0.6961 0.4565 0.3860 0.121 Uiso 1 calc R
H22B H 0.6473 0.4695 0.4767 0.121 Uiso 1 calc R
H22C H 0.5636 0.4735 0.3814 0.121 Uiso 1 calc R
C23 C 0.4953(3) 0.2860(3) 0.4070(2) 0.0933(10) Uani 1 d .
H23A H 0.4294 0.3206 0.3822 0.140 Uiso 1 calc R
H23B H 0.5161 0.3183 0.4769 0.140 Uiso 1 calc R
H23C H 0.4753 0.2052 0.3857 0.140 Uiso 1 calc R
C24 C 0.88590(15) 0.08151(14) 0.23095(11) 0.0342(4) Uani 1 d .
C25 C 0.99166(16) 0.01727(15) 0.25442(12) 0.0342(4) Uani 1 d .
H25 H 0.9680(17) -0.0401(18) 0.2699(14) 0.040(5) Uiso 1 d .
C26 C 1.08468(16) 0.09999(16) 0.34153(12) 0.0385(4) Uani 1 d .
H26 H 1.1291(16) 0.1447(16) 0.3169(13) 0.035(5) Uiso 1 d .
C27 C 1.08597(19) 0.29721(16) 0.45855(13) 0.0489(5) Uani 1 d .
H27A H 1.1684 0.2941 0.4853 0.059 Uiso 1 calc R
H27B H 1.0524 0.3384 0.5121 0.059 Uiso 1 calc R
C28 C 1.07433(16) 0.36146(16) 0.38999(13) 0.0445(4) Uani 1 d .
H28A H 1.1167 0.4368 0.4243 0.053 Uiso 1 calc R
H28B H 1.1086 0.3212 0.3366 0.053 Uiso 1 calc R
C29 C 1.04330(15) -0.03417(15) 0.16812(12) 0.0366(4) Uani 1 d .
C30 C 1.0035(2) -0.1569(2) 0.00301(15) 0.0633(6) Uani 1 d .
H30A H 1.0401 -0.0998 -0.0127 0.095 Uiso 1 calc R
H30B H 0.9381 -0.1980 -0.0501 0.095 Uiso 1 calc R
H30C H 1.0591 -0.2089 0.0141 0.095 Uiso 1 calc R
C31 C 1.17122(18) 0.03434(18) 0.38891(13) 0.0491(5) Uani 1 d .
C32 C 1.3539(3) 0.0506(3) 0.5003(2) 0.0994(11) Uani 1 d .
H32A H 1.3183 0.0216 0.5392 0.149 Uiso 1 calc R
H32B H 1.4181 0.1066 0.5417 0.149 Uiso 1 calc R
H32C H 1.3822 -0.0109 0.4547 0.149 Uiso 1 calc R
C33 C 0.9895(2) 0.13448(18) 0.47564(14) 0.0539(5) Uani 1 d .
H33A H 1.0563 0.1315 0.5245 0.081 Uiso 1 calc R
H33B H 0.9508 0.0589 0.4391 0.081 Uiso 1 calc R
H33C H 0.9362 0.1826 0.5063 0.081 Uiso 1 calc R
C34 C 0.6502(5) 0.6384(5) 0.2614(3) 0.155(2) Uani 1 d .
H34A H 0.6475 0.5842 0.1975 0.233 Uiso 1 calc R
H34B H 0.6229 0.6003 0.2985 0.233 Uiso 1 calc R
H34C H 0.7293 0.6716 0.2935 0.233 Uiso 1 calc R
C35 C 0.5744(3) 0.7292(3) 0.25301(19) 0.0881(9) Uani 1 d .
C36 C 0.6136(3) 0.8214(3) 0.23298(19) 0.0868(9) Uani 1 d .
H36 H 0.6882 0.8243 0.2229 0.104 Uiso 1 calc R
C37 C 0.5461(3) 0.9064(3) 0.2278(2) 0.0958(10) Uani 1 d .
H37 H 0.5765 0.9667 0.2155 0.115 Uiso 1 calc R
C38 C 0.4391(3) 0.9069(3) 0.2397(2) 0.0958(10) Uani 1 d .
H38 H 0.3946 0.9662 0.2351 0.115 Uiso 1 calc R
C39 C 0.3941(3) 0.8196(4) 0.2588(2) 0.1037(13) Uani 1 d .
H39 H 0.3185 0.8196 0.2674 0.124 Uiso 1 calc R
C40 C 0.4610(3) 0.7296(3) 0.2656(2) 0.0958(10) Uani 1 d .
H40 H 0.4296 0.6703 0.2786 0.115 Uiso 1 calc R

loop_
_atom_site_aniso_label
_atom_site_aniso_U_11
_atom_site_aniso_U_22
_atom_site_aniso_U_33
_atom_site_aniso_U_23
_atom_site_aniso_U_13
_atom_site_aniso_U_12
P 0.0343(3) 0.0313(3) 0.0290(2) 0.01046(18) 0.00581(17) 0.00333(19)
O1 0.0352(6) 0.0407(7) 0.0389(6) 0.0196(5) 0.0069(5) 0.0050(6)
O2 0.0364(7) 0.0356(6) 0.0370(6) 0.0076(5) 0.0098(5) 0.0030(5)
O3 0.0426(8) 0.0514(8) 0.0758(10) 0.0247(7) 0.0230(7) 0.0048(7)
O4 0.0467(9) 0.0813(11) 0.0542(9) 0.0096(8) 0.0213(7) -0.0025(8)
O5 0.0440(7) 0.0558(8) 0.0339(7) 0.0017(6) 0.0107(5) 0.0118(6)
O6 0.0771(11) 0.0590(10) 0.0687(10) 0.0317(8) 0.0032(8) 0.0197(9)
O7 0.0589(9) 0.0726(10) 0.0596(9) 0.0127(8) -0.0167(7) 0.0138(8)
O8 0.0459(7) 0.0361(6) 0.0325(6) 0.0090(5) 0.0038(5) 0.0041(6)
N1 0.0414(8) 0.0354(8) 0.0296(7) 0.0130(6) 0.0074(6) 0.0074(7)
N2 0.0567(9) 0.0375(8) 0.0274(7) 0.0107(6) 0.0097(6) 0.0078(7)
C1 0.0395(9) 0.0325(8) 0.0297(8) 0.0123(7) 0.0117(7) 0.0094(8)
C2 0.0514(10) 0.0319(9) 0.0344(9) 0.0104(7) 0.0184(8) 0.0044(8)
C3 0.0659(13) 0.0374(10) 0.0529(11) 0.0228(9) 0.0279(10) 0.0129(10)
C4 0.0595(13) 0.0609(13) 0.0560(12) 0.0370(10) 0.0275(10) 0.0275(11)
C5 0.0400(10) 0.0638(13) 0.0399(10) 0.0254(9) 0.0127(8) 0.0144(10)
C6 0.0375(9) 0.0400(9) 0.0320(8) 0.0143(7) 0.0123(7) 0.0080(8)
C7 0.0350(9) 0.0405(9) 0.0335(9) 0.0090(7) 0.0046(7) 0.0014(8)
C8 0.0342(9) 0.0328(8) 0.0427(9) 0.0144(7) 0.0083(7) 0.0052(8)
C9 0.0372(10) 0.0400(9) 0.0501(11) 0.0169(8) 0.0049(8) 0.0038(8)
C10 0.0342(10) 0.0425(10) 0.0692(13) 0.0247(9) 0.0095(9) 0.0039(9)
C11 0.0421(11) 0.0498(11) 0.0714(14) 0.0283(10) 0.0271(10) 0.0121(10)
C12 0.0414(10) 0.0389(10) 0.0548(11) 0.0176(8) 0.0212(8) 0.0098(9)
C13 0.0334(9) 0.0317(8) 0.0456(10) 0.0130(7) 0.0106(7) 0.0064(8)
C14 0.0638(13) 0.0380(10) 0.0429(11) 0.0091(8) 0.0109(9) -0.0112(10)
C15 0.0446(11) 0.0694(14) 0.0627(14) 0.0154(11) 0.0138(10) -0.0129(11)
C16 0.0885(18) 0.0550(13) 0.0447(12) -0.0015(10) 0.0111(11) -0.0030(13)
C17 0.107(2) 0.0657(16) 0.095(2) 0.0372(15) -0.0010(17) -0.0362(17)
C18 0.0782(17) 0.106(2) 0.100(2) 0.0765(18) 0.0352(15) 0.0468(17)
C19 0.0391(11) 0.0710(15) 0.0936(18) 0.0306(13) 0.0089(11) -0.0064(11)
C20 0.0613(13) 0.0630(13) 0.0540(12) 0.0144(10) 0.0330(10) 0.0116(11)
C21 0.0877(18) 0.100(2) 0.0470(12) 0.0318(13) 0.0272(12) 0.0233(16)
C22 0.097(2) 0.0647(15) 0.0665(15) -0.0023(12) 0.0378(14) 0.0068(15)
C23 0.0884(19) 0.123(3) 0.0715(17) 0.0192(17) 0.0516(15) 0.0020(19)
C24 0.0390(10) 0.0326(9) 0.0287(8) 0.0075(7) 0.0098(7) 0.0026(8)
C25 0.0425(10) 0.0314(9) 0.0307(8) 0.0133(7) 0.0099(7) 0.0045(8)
C26 0.0429(10) 0.0404(9) 0.0314(9) 0.0140(7) 0.0066(7) 0.0046(9)
C27 0.0627(12) 0.0424(10) 0.0305(9) 0.0088(8) -0.0023(8) 0.0037(10)
C28 0.0424(10) 0.0411(10) 0.0388(10) 0.0114(8) -0.0054(8) -0.0051(8)
C29 0.0394(10) 0.0365(9) 0.0356(9) 0.0157(7) 0.0085(7) 0.0094(8)
C30 0.0660(14) 0.0755(15) 0.0377(11) 0.0023(10) 0.0214(10) 0.0223(12)
C31 0.0540(12) 0.0539(12) 0.0349(10) 0.0135(8) 0.0065(8) 0.0142(10)
C32 0.0828(19) 0.109(2) 0.0678(17) 0.0141(15) -0.0266(14) 0.0394(18)
C33 0.0798(15) 0.0513(11) 0.0364(10) 0.0186(9) 0.0209(9) 0.0127(11)
C34 0.181(5) 0.187(5) 0.116(3) 0.061(3) 0.059(3) 0.091(4)
C35 0.088(2) 0.112(2) 0.0529(14) 0.0177(15) 0.0149(13) 0.0257(19)
C36 0.0672(17) 0.129(3) 0.0566(15) 0.0249(16) 0.0165(12) -0.0070(19)
C37 0.100(3) 0.105(2) 0.0657(17) 0.0221(16) 0.0039(16) -0.005(2)
C38 0.078(2) 0.100(2) 0.0778(19) 0.0085(17) -0.0015(15) -0.002(2)
C39 0.0532(15) 0.125(3) 0.086(2) -0.016(2) 0.0164(14) -0.0134(19)
C40 0.102(2) 0.091(2) 0.0741(18) -0.0003(16) 0.0332(16) -0.027(2)

loop_
_atom_type_symbol
_atom_type_description
_atom_type_scat_dispersion_real
_atom_type_scat_dispersion_imag
_atom_type_scat_source
C C 0.0033 0.0016 'International Tables Vol C Tables 4.2.6.8 and 6.1.1.4'
H H 0.0000 0.0000 'International Tables Vol C Tables 4.2.6.8 and 6.1.1.4'
O O 0.0106 0.0060 'International Tables Vol C Tables 4.2.6.8 and 6.1.1.4'
P P 0.1023 0.0942 'International Tables Vol C Tables 4.2.6.8 and 6.1.1.4'
N N 0.0061 0.0033 'International Tables Vol C Tables 4.2.6.8 and 6.1.1.4'

loop_
_geom_angle_atom_site_label_1
_geom_angle_atom_site_label_2
_geom_angle_atom_site_label_3
_geom_angle
N1 P O2 123.66(10)
N1 P O1 106.37(9)
O2 P O1 107.08(8)
N1 P O8 115.93(9)
O2 P O8 97.22(10)
O1 P O8 105.00(9)
C1 O1 P 128.49(11)
C13 O2 P 129.09(11)
C29 O5 C30 116.04(17)
C31 O7 C32 115.4(2)
C28 O8 P 121.51(13)
C24 N1 P 129.88(12)
C33 N2 C27 114.13(16)
C33 N2 C26 113.99(15)
C27 N2 C26 115.65(17)
C6 C1 C2 124.02(16)
C6 C1 O1 118.11(15)
C2 C1 O1 117.73(16)
C3 C2 C1 114.82(18)
C3 C2 C14 121.73(17)
C1 C2 C14 123.45(17)
C4 C3 C2 123.62(19)
C5 C4 C3 118.49(18)
C5 C4 C18 121.4(2)
C3 C4 C18 120.1(2)
C4 C5 C6 121.47(19)
C1 C6 C5 117.31(18)
C1 C6 C7 122.85(16)
C5 C6 C7 119.77(17)
C8 C7 C6 115.64(15)
C13 C8 C9 118.02(18)
C13 C8 C7 122.76(16)
C9 C8 C7 119.22(16)
C10 C9 C8 121.46(19)
C9 C10 C11 117.71(19)
C9 C10 C19 120.3(2)
C11 C10 C19 122.0(2)
C10 C11 C12 124.39(19)
C11 C12 C13 114.66(18)
C11 C12 C20 121.89(18)
C13 C12 C20 123.44(18)
C8 C13 C12 123.74(18)
C8 C13 O2 118.65(17)
C12 C13 O2 117.53(16)
C16 C14 C17 108.4(2)
C16 C14 C15 109.48(19)
C17 C14 C15 106.5(2)
C16 C14 C2 109.46(19)
C17 C14 C2 111.00(19)
C15 C14 C2 111.95(17)
C21 C20 C23 107.4(2)
C21 C20 C12 110.74(17)
C23 C20 C12 110.8(2)
C21 C20 C22 110.2(2)
C23 C20 C22 107.2(2)
C12 C20 C22 110.4(2)
O3 C24 N1 125.94(16)
O3 C24 C25 120.78(16)
N1 C24 C25 113.25(16)
C29 C25 C24 111.91(14)
C29 C25 C26 110.27(16)
C24 C25 C26 108.99(15)
N2 C26 C31 112.93(15)
N2 C26 C25 110.08(16)
C31 C26 C25 110.79(16)
N2 C27 C28 112.52(15)
O8 C28 C27 110.68(18)
O4 C29 O5 123.73(17)
O4 C29 C25 124.79(18)
O5 C29 C25 111.48(16)
O6 C31 O7 123.92(19)
O6 C31 C26 125.4(2)
O7 C31 C26 110.62(18)
C40 C35 C36 115.8(3)
C40 C35 C34 122.7(4)
C36 C35 C34 121.5(4)
C37 C36 C35 121.9(3)
C38 C37 C36 122.3(4)
C37 C38 C39 119.4(4)
C38 C39 C40 120.5(3)
C35 C40 C39 120.1(3)

loop_
_geom_bond_atom_site_label_1
_geom_bond_atom_site_label_2
_geom_bond_distance
P N1 1.5502(18)
P O2 1.5660(16)
P O1 1.5731(15)
P O8 1.580(2)
O1 C1 1.422(2)
O2 C13 1.426(3)
O3 C24 1.212(2)
O4 C29 1.192(2)
O5 C29 1.336(3)
O5 C30 1.450(2)
O6 C31 1.209(3)
O7 C31 1.340(3)
O7 C32 1.459(3)
O8 C28 1.457(2)
N1 C24 1.370(2)
N2 C33 1.456(3)
N2 C27 1.467(3)
N2 C26 1.471(3)
C1 C6 1.395(3)
C1 C2 1.407(3)
C2 C3 1.401(3)
C2 C14 1.541(3)
C3 C4 1.391(3)
C4 C5 1.386(3)
C4 C18 1.523(3)
C5 C6 1.400(3)
C6 C7 1.523(3)
C7 C8 1.512(3)
C8 C13 1.390(3)
C8 C9 1.399(3)
C9 C10 1.378(3)
C10 C11 1.395(3)
C10 C19 1.516(3)
C11 C12 1.397(3)
C12 C13 1.400(3)
C12 C20 1.546(3)
C14 C16 1.538(3)
C14 C17 1.540(3)
C14 C15 1.540(3)
C20 C21 1.535(3)
C20 C23 1.539(3)
C20 C22 1.549(4)
C24 C25 1.533(3)
C25 C29 1.510(3)
C25 C26 1.539(3)
C26 C31 1.528(3)
C27 C28 1.510(3)
C34 C35 1.480(5)
C35 C40 1.393(5)
C35 C36 1.398(5)
C36 C37 1.352(5)
C37 C38 1.315(5)
C38 C39 1.362(5)
C39 C40 1.406(5)
